data_4062551
loop_
_publ_author_name
'Scholz, Joachim'
'Kahlert, Steffen'
'G\"orls, Helmar'

_publ_section_title
;
 Synthesis and Structure of the First Homoleptic 1-Aza-1,3-diene Titanium
 Complex: A Tightrope Walk between Ligand Coordination and Ligand Coupling
;
_journal_coden_ASTM ORGND7
_journal_issue 7
_journal_name_full Organometallics
_journal_page_first 1594
_journal_page_last 1603
_journal_paper_doi 10.1021/om0341956
_journal_volume 23
_journal_year 2004
_chemical_formula_sum 'C42 H50 N2 Ti'
_chemical_formula_weight 630.74
_space_group_IT_number 14
_symmetry_cell_setting monoclinic
_symmetry_space_group_name_Hall '-P 2ybc'
_symmetry_space_group_name_H-M 'P 1 21/c 1'
_cell_angle_alpha 90.00
_cell_angle_beta 108.454(4)
_cell_angle_gamma 90.00
_cell_formula_units_Z 4
_cell_length_a 18.196(2)
_cell_length_b 9.3470(9)
_cell_length_c 22.620(3)
_cell_measurement_temperature 183(2)
_cell_volume 3649.3(7)
_diffrn_ambient_temperature 183(2)
_exptl_crystal_density_diffrn 1.148
_cod_original_sg_symbol_H-M 'P 21/c'
_cod_database_code 4062551

loop_
_symmetry_equiv_pos_as_xyz
'x, y, z'
'-x, y+1/2, -z+1/2'
'-x, -y, -z'
'x, -y-1/2, z-1/2'

loop_
_atom_site_label
_atom_site_type_symbol
_atom_site_fract_x
_atom_site_fract_y
_atom_site_fract_z
_atom_site_U_iso_or_equiv
_atom_site_adp_type
_atom_site_occupancy
_atom_site_symmetry_multiplicity
_atom_site_calc_flag
_atom_site_refinement_flags
_atom_site_disorder_assembly
_atom_site_disorder_group
Ti Ti 0.74817(4) 0.48540(6) 0.94373(3) 0.0339(3) Uani 1 1 d . . .
N1 N 0.84338(16) 0.4708(3) 0.92153(13) 0.0363(7) Uani 1 1 d . . .
N2 N 0.64125(16) 0.4658(3) 0.89083(13) 0.0357(7) Uani 1 1 d . . .
C1 C 0.7562(2) 0.7115(4) 0.95024(19) 0.0405(9) Uani 1 1 d . . .
C2 C 0.8329(2) 0.6719(4) 0.98559(19) 0.0413(9) Uani 1 1 d . . .
C3 C 0.8756(2) 0.5636(4) 0.97142(17) 0.0399(9) Uani 1 1 d . . .
C4 C 0.8967(2) 0.3950(4) 0.89752(16) 0.0373(9) Uani 1 1 d . . .
C5 C 0.9024(2) 0.2445(4) 0.90363(16) 0.0403(9) Uani 1 1 d . . .
C6 C 0.9603(2) 0.1760(4) 0.88614(18) 0.0476(10) Uani 1 1 d . . .
H6A H 0.9656 0.0751 0.8909 0.057 Uiso 1 1 calc R . .
C7 C 1.0104(2) 0.2494(4) 0.86219(17) 0.0486(10) Uani 1 1 d . . .
H7A H 1.0502 0.2004 0.8517 0.058 Uiso 1 1 calc R . .
C8 C 1.0014(2) 0.3963(5) 0.85370(18) 0.0509(11) Uani 1 1 d . . .
H8A H 1.0345 0.4470 0.8360 0.061 Uiso 1 1 calc R . .
C9 C 0.9446(2) 0.4711(4) 0.87070(17) 0.0414(9) Uani 1 1 d . . .
C10 C 0.9345(3) 0.6311(4) 0.8578(2) 0.0548(11) Uani 1 1 d . . .
H10A H 0.8850 0.6614 0.8645 0.066 Uiso 1 1 calc R . .
C11 C 1.0017(3) 0.7164(5) 0.9038(2) 0.0705(14) Uani 1 1 d . . .
H11A H 1.0043 0.6937 0.9467 0.106 Uiso 1 1 calc R . .
H11B H 0.9925 0.8191 0.8964 0.106 Uiso 1 1 calc R . .
H11C H 1.0507 0.6902 0.8973 0.106 Uiso 1 1 calc R . .
C12 C 0.9287(3) 0.6668(5) 0.7901(2) 0.0810(16) Uani 1 1 d . . .
H12A H 0.8858 0.6128 0.7616 0.122 Uiso 1 1 calc R . .
H12B H 0.9772 0.6407 0.7827 0.122 Uiso 1 1 calc R . .
H12C H 0.9193 0.7695 0.7828 0.122 Uiso 1 1 calc R . .
C13 C 0.8464(2) 0.1584(4) 0.9274(2) 0.0508(10) Uani 1 1 d . . .
H13A H 0.8251 0.2250 0.9525 0.061 Uiso 1 1 calc R . .
C14 C 0.7792(3) 0.1084(6) 0.8730(2) 0.0914(18) Uani 1 1 d . . .
H14A H 0.7558 0.1906 0.8470 0.137 Uiso 1 1 calc R . .
H14B H 0.7404 0.0626 0.8886 0.137 Uiso 1 1 calc R . .
H14C H 0.7976 0.0395 0.8483 0.137 Uiso 1 1 calc R . .
C15 C 0.8834(3) 0.0323(5) 0.9698(2) 0.0736(14) Uani 1 1 d . . .
H15A H 0.8438 -0.0169 0.9832 0.110 Uiso 1 1 calc R . .
H15B H 0.9242 0.0680 1.0065 0.110 Uiso 1 1 calc R . .
H15C H 0.9058 -0.0346 0.9469 0.110 Uiso 1 1 calc R . .
C16 C 0.7062(2) 0.8097(4) 0.97217(18) 0.0420(9) Uani 1 1 d . . .
C17 C 0.6367(2) 0.8608(4) 0.9305(2) 0.0511(10) Uani 1 1 d . . .
H17A H 0.6225 0.8342 0.8879 0.061 Uiso 1 1 calc R . .
C18 C 0.5882(2) 0.9496(4) 0.9506(3) 0.0607(12) Uani 1 1 d . . .
H18A H 0.5419 0.9846 0.9214 0.073 Uiso 1 1 calc R . .
C19 C 0.6066(3) 0.9876(5) 1.0125(3) 0.0682(14) Uani 1 1 d . . .
H19A H 0.5731 1.0478 1.0260 0.082 Uiso 1 1 calc R . .
C20 C 0.6745(3) 0.9370(5) 1.0547(2) 0.0671(14) Uani 1 1 d . . .
H20A H 0.6874 0.9620 1.0975 0.081 Uiso 1 1 calc R . .
C21 C 0.7243(2) 0.8492(4) 1.0346(2) 0.0520(10) Uani 1 1 d . . .
H21A H 0.7711 0.8161 1.0639 0.062 Uiso 1 1 calc R . .
C22 C 0.7207(2) 0.4182(4) 1.02495(16) 0.0419(9) Uani 1 1 d . . .
C23 C 0.6835(2) 0.3095(4) 0.98006(18) 0.0419(9) Uani 1 1 d . . .
C24 C 0.6428(2) 0.3317(4) 0.91788(18) 0.0420(9) Uani 1 1 d . . .
C25 C 0.5773(2) 0.5025(4) 0.83713(16) 0.0408(9) Uani 1 1 d . . .
C26 C 0.5911(2) 0.5312(4) 0.78021(18) 0.0516(10) Uani 1 1 d . . .
C27 C 0.5265(3) 0.5616(6) 0.7286(2) 0.0720(14) Uani 1 1 d . . .
H27A H 0.5341 0.5826 0.6899 0.086 Uiso 1 1 calc R . .
C28 C 0.4524(3) 0.5621(6) 0.7319(2) 0.0803(16) Uani 1 1 d . . .
H28A H 0.4096 0.5779 0.6954 0.096 Uiso 1 1 calc R . .
C29 C 0.4402(3) 0.5396(6) 0.7886(2) 0.0684(13) Uani 1 1 d . . .
H29A H 0.3891 0.5434 0.7911 0.082 Uiso 1 1 calc R . .
C30 C 0.5026(2) 0.5113(4) 0.84238(18) 0.0464(10) Uani 1 1 d . . .
C31 C 0.4873(2) 0.5005(4) 0.90468(18) 0.0485(10) Uani 1 1 d . . .
H31A H 0.5387 0.4981 0.9382 0.058 Uiso 1 1 calc R . .
C32 C 0.4433(3) 0.6311(5) 0.9164(2) 0.0619(12) Uani 1 1 d . . .
H32A H 0.4720 0.7183 0.9136 0.093 Uiso 1 1 calc R . .
H32B H 0.4379 0.6244 0.9581 0.093 Uiso 1 1 calc R . .
H32C H 0.3918 0.6345 0.8851 0.093 Uiso 1 1 calc R . .
C33 C 0.4446(3) 0.3613(5) 0.9093(2) 0.0614(12) Uani 1 1 d . . .
H33A H 0.4746 0.2792 0.9028 0.092 Uiso 1 1 calc R . .
H33B H 0.3935 0.3612 0.8774 0.092 Uiso 1 1 calc R . .
H33C H 0.4383 0.3547 0.9507 0.092 Uiso 1 1 calc R . .
C34 C 0.6702(3) 0.5286(5) 0.7730(2) 0.0616(12) Uani 1 1 d . . .
H34A H 0.7078 0.5040 0.8146 0.074 Uiso 1 1 calc R . .
C35 C 0.6762(4) 0.4105(7) 0.7273(3) 0.1005(19) Uani 1 1 d . . .
H35A H 0.6616 0.3184 0.7410 0.151 Uiso 1 1 calc R . .
H35B H 0.7295 0.4053 0.7262 0.151 Uiso 1 1 calc R . .
H35C H 0.6411 0.4327 0.6855 0.151 Uiso 1 1 calc R . .
C36 C 0.6943(3) 0.6731(6) 0.7542(3) 0.0934(18) Uani 1 1 d . . .
H36A H 0.6914 0.7456 0.7846 0.140 Uiso 1 1 calc R . .
H36B H 0.6594 0.6995 0.7129 0.140 Uiso 1 1 calc R . .
H36C H 0.7475 0.6672 0.7529 0.140 Uiso 1 1 calc R . .
C37 C 0.7655(2) 0.3857(5) 1.08972(18) 0.0494(10) Uani 1 1 d . . .
C38 C 0.8007(2) 0.2536(5) 1.1078(2) 0.0623(12) Uani 1 1 d . . .
H38A H 0.7967 0.1822 1.0770 0.075 Uiso 1 1 calc R . .
C39 C 0.8417(3) 0.2232(7) 1.1696(3) 0.0867(18) Uani 1 1 d . . .
H39A H 0.8652 0.1323 1.1810 0.104 Uiso 1 1 calc R . .
C40 C 0.8476(3) 0.3287(10) 1.2147(3) 0.099(2) Uani 1 1 d . . .
H40A H 0.8750 0.3089 1.2572 0.119 Uiso 1 1 calc R . .
C41 C 0.8141(3) 0.4610(8) 1.1981(2) 0.0880(18) Uani 1 1 d . . .
H41A H 0.8188 0.5329 1.2287 0.106 Uiso 1 1 calc R . .
C42 C 0.7734(3) 0.4877(6) 1.13602(19) 0.0648(13) Uani 1 1 d . . .
H42A H 0.7502 0.5789 1.1248 0.078 Uiso 1 1 calc R . .
H2 H 0.8501(16) 0.700(3) 1.0234(14) 0.016(8) Uiso 1 1 d . . .
H24 H 0.6269(18) 0.250(4) 0.8938(15) 0.033(9) Uiso 1 1 d . . .
H23 H 0.696(2) 0.215(4) 0.9929(16) 0.045(10) Uiso 1 1 d . . .
H3 H 0.929(2) 0.540(4) 1.0017(19) 0.061(12) Uiso 1 1 d . . .
H1 H 0.7434(19) 0.710(3) 0.9076(17) 0.035(10) Uiso 1 1 d . . .
H22 H 0.694(2) 0.510(4) 1.0186(18) 0.056(12) Uiso 1 1 d . . .

loop_
_atom_site_aniso_label
_atom_site_aniso_U_11
_atom_site_aniso_U_22
_atom_site_aniso_U_33
_atom_site_aniso_U_23
_atom_site_aniso_U_13
_atom_site_aniso_U_12
Ti 0.0327(4) 0.0345(4) 0.0374(4) 0.0021(3) 0.0149(3) -0.0013(3)
N1 0.0328(18) 0.0344(16) 0.0442(17) 0.0028(13) 0.0156(14) 0.0000(13)
N2 0.0332(18) 0.0379(16) 0.0385(17) 0.0004(12) 0.0150(14) -0.0021(13)
C1 0.042(3) 0.041(2) 0.041(2) -0.0014(17) 0.0170(19) 0.0000(18)
C2 0.042(2) 0.040(2) 0.044(2) -0.0084(18) 0.0153(19) -0.0080(18)
C3 0.033(2) 0.042(2) 0.046(2) 0.0014(17) 0.0134(18) -0.0025(18)
C4 0.029(2) 0.041(2) 0.043(2) -0.0006(16) 0.0130(17) 0.0026(16)
C5 0.039(2) 0.042(2) 0.040(2) -0.0005(16) 0.0139(18) -0.0019(17)
C6 0.049(3) 0.042(2) 0.057(3) -0.0040(17) 0.023(2) 0.0011(19)
C7 0.043(3) 0.053(3) 0.052(2) -0.0066(19) 0.019(2) 0.0090(19)
C8 0.042(3) 0.068(3) 0.048(2) 0.0002(19) 0.021(2) -0.004(2)
C9 0.032(2) 0.046(2) 0.047(2) 0.0059(17) 0.0143(17) 0.0013(17)
C10 0.055(3) 0.047(2) 0.073(3) 0.016(2) 0.036(2) 0.006(2)
C11 0.069(3) 0.044(3) 0.110(4) 0.005(2) 0.045(3) -0.009(2)
C12 0.083(4) 0.084(4) 0.087(4) 0.039(3) 0.043(3) 0.015(3)
C13 0.048(3) 0.034(2) 0.080(3) 0.0023(19) 0.034(2) -0.0010(18)
C14 0.059(3) 0.117(5) 0.091(4) 0.018(3) 0.014(3) -0.029(3)
C15 0.079(4) 0.057(3) 0.087(3) 0.013(2) 0.030(3) -0.012(2)
C16 0.043(2) 0.0297(19) 0.060(3) -0.0002(16) 0.026(2) -0.0072(17)
C17 0.040(3) 0.044(2) 0.072(3) 0.0011(19) 0.022(2) 0.0012(19)
C18 0.037(3) 0.046(2) 0.107(4) 0.004(2) 0.032(3) 0.001(2)
C19 0.062(3) 0.048(3) 0.113(4) -0.010(3) 0.055(3) -0.006(2)
C20 0.084(4) 0.053(3) 0.085(3) -0.020(2) 0.055(3) -0.019(3)
C21 0.050(3) 0.051(2) 0.062(3) -0.004(2) 0.027(2) -0.002(2)
C22 0.035(2) 0.052(2) 0.041(2) 0.0039(18) 0.0164(18) -0.0038(19)
C23 0.032(2) 0.047(2) 0.049(2) 0.0104(18) 0.0155(18) -0.0043(18)
C24 0.039(2) 0.039(2) 0.051(2) 0.0000(18) 0.0189(19) -0.0087(18)
C25 0.039(2) 0.049(2) 0.034(2) 0.0024(16) 0.0110(17) 0.0007(18)
C26 0.048(3) 0.068(3) 0.041(2) 0.0067(19) 0.0188(19) 0.005(2)
C27 0.061(3) 0.112(4) 0.044(3) 0.017(3) 0.017(2) 0.010(3)
C28 0.054(3) 0.131(5) 0.047(3) 0.018(3) 0.004(2) 0.011(3)
C29 0.043(3) 0.108(4) 0.053(3) 0.010(3) 0.015(2) 0.010(3)
C30 0.038(2) 0.056(2) 0.045(2) 0.0039(18) 0.0124(18) 0.0005(19)
C31 0.036(2) 0.066(3) 0.046(2) 0.0004(19) 0.0156(18) -0.0009(19)
C32 0.054(3) 0.072(3) 0.070(3) -0.005(2) 0.034(2) -0.001(2)
C33 0.066(3) 0.065(3) 0.057(3) -0.002(2) 0.026(2) -0.013(2)
C34 0.050(3) 0.094(3) 0.048(2) 0.012(2) 0.026(2) 0.004(2)
C35 0.113(5) 0.108(5) 0.108(5) 0.005(4) 0.073(4) 0.021(4)
C36 0.073(4) 0.107(4) 0.102(4) 0.030(3) 0.031(3) -0.012(3)
C37 0.032(2) 0.075(3) 0.045(2) 0.012(2) 0.0167(18) -0.010(2)
C38 0.040(3) 0.093(3) 0.055(3) 0.021(2) 0.016(2) -0.001(2)
C39 0.052(3) 0.136(5) 0.071(4) 0.048(4) 0.017(3) -0.001(3)
C40 0.056(4) 0.188(8) 0.046(3) 0.029(4) 0.004(3) -0.032(4)
C41 0.072(4) 0.139(5) 0.051(3) -0.001(3) 0.017(3) -0.032(4)
C42 0.053(3) 0.094(4) 0.047(3) 0.000(2) 0.015(2) -0.020(2)

loop_
_geom_bond_atom_site_label_1
_geom_bond_atom_site_label_2
_geom_bond_distance
_geom_bond_site_symmetry_2
_geom_bond_publ_flag
Ti N2 1.943(3) . ?
Ti N1 1.955(3) . ?
Ti C1 2.120(4) . ?
Ti C22 2.145(4) . ?
Ti C24 2.317(4) . ?
Ti C23 2.319(4) . ?
Ti C2 2.322(4) . ?
Ti C3 2.321(4) . ?
N1 C3 1.397(5) . ?
N1 C4 1.439(4) . ?
N2 C24 1.392(4) . ?
N2 C25 1.432(4) . ?
C1 C2 1.421(5) . ?
C1 C16 1.484(5) . ?
C2 C3 1.375(5) . ?
C4 C9 1.404(5) . ?
C4 C5 1.414(5) . ?
C5 C6 1.393(5) . ?
C5 C13 1.523(5) . ?
C6 C7 1.380(5) . ?
C7 C8 1.388(6) . ?
C8 C9 1.398(5) . ?
C9 C10 1.524(5) . ?
C10 C12 1.538(6) . ?
C10 C11 1.551(6) . ?
C13 C14 1.508(6) . ?
C13 C15 1.535(6) . ?
C16 C21 1.394(5) . ?
C16 C17 1.400(5) . ?
C17 C18 1.388(6) . ?
C18 C19 1.378(7) . ?
C19 C20 1.383(7) . ?
C20 C21 1.401(6) . ?
C22 C23 1.445(5) . ?
C22 C37 1.465(5) . ?
C23 C24 1.382(5) . ?
C25 C30 1.404(5) . ?
C25 C26 1.413(5) . ?
C26 C27 1.399(6) . ?
C26 C34 1.499(6) . ?
C27 C28 1.374(6) . ?
C28 C29 1.386(6) . ?
C29 C30 1.401(6) . ?
C30 C31 1.524(5) . ?
C31 C32 1.529(6) . ?
C31 C33 1.536(6) . ?
C34 C36 1.522(6) . ?
C34 C35 1.539(7) . ?
C37 C42 1.390(6) . ?
C37 C38 1.392(6) . ?
C38 C39 1.389(6) . ?
C39 C40 1.398(9) . ?
C40 C41 1.377(8) . ?
C41 C42 1.386(7) . ?
